data_7118847
loop_
_publ_author_name
'Arnold, Nicole'
'Braunschweig, Holger'
'Damme, Alexander'
'Dewhurst, Rian D.'
'Pentecost, Leanne'
'Radacki, Krzysztof'
'Stellwag-Konertz, Sascha'
'Thiess, Torsten'
'Trumpp, Alexandra'
'Vargas, Alfredo'

_publ_section_title
;
 New outcomes of Lewis base addition to diboranes(4): electronic effects
 override strong steric disincentives.
;
_journal_issue 27
_journal_name_full 'Chemical communications (Cambridge, England)'
_journal_page_first 4898
_journal_page_last 4901
_journal_paper_doi 10.1039/c6cc01493c
_journal_volume 52
_journal_year 2016
_chemical_formula_moiety 'C21 H31 B2 F2 O3 P'
_chemical_formula_sum 'C21 H31 B2 F2 O3 P'
_chemical_formula_weight 422.05
_space_group_crystal_system monoclinic
_space_group_IT_number 14
_space_group_name_Hall '-P 2ybc'
_space_group_name_H-M_alt 'P 1 21/c 1'
_symmetry_space_group_name_Hall '-P 2ybc'
_symmetry_space_group_name_H-M 'P 1 21/c 1'
_atom_sites_solution_hydrogens geom
_atom_sites_solution_secondary iterative
_audit_creation_method SHELXL-2014/7
_audit_update_record
;
2016-02-11 deposited with the CCDC.
2016-03-04 downloaded from the CCDC.
;
_cell_angle_alpha 90
_cell_angle_beta 104.850(14)
_cell_angle_gamma 90
_cell_formula_units_Z 4
_cell_length_a 10.300(6)
_cell_length_b 14.375(10)
_cell_length_c 15.204(9)
_cell_measurement_reflns_used 3518
_cell_measurement_temperature 296(2)
_cell_measurement_theta_max 28.21
_cell_measurement_theta_min 2.49
_cell_volume 2176(2)
_computing_cell_refinement 'Saint+ ver. V8.34A (Bruker AXS)'
_computing_data_collection 'APEX2 ver. 2014.9 (Bruker AXS)'
_computing_data_reduction 'Saint+ ver. V8.34A (Bruker AXS)'
_computing_molecular_graphics 'ShelXLe (Huebschle et all, 2011)'
_computing_publication_material 'SHELXL-2014/7 (Sheldrick, 2014)'
_computing_structure_refinement 'SHELXL-2014/7 (Sheldrick, 2014)'
_computing_structure_solution 'SHELXT (Sheldrick, 2012)'
_diffrn_ambient_temperature 296(2)
_diffrn_detector 'CCD area detector (Apex2)'
_diffrn_detector_area_resol_mean 8.333
_diffrn_measured_fraction_theta_full 0.999
_diffrn_measured_fraction_theta_max 0.995
_diffrn_measurement_device_type 'Bruker X8-APEX II'
_diffrn_measurement_method '\f and \w scans'
_diffrn_radiation_type MoK\a
_diffrn_radiation_wavelength 0.71073
_diffrn_reflns_av_R_equivalents 0.0436
_diffrn_reflns_av_unetI/netI 0.0574
_diffrn_reflns_Laue_measured_fraction_full 0.999
_diffrn_reflns_Laue_measured_fraction_max 0.995
_diffrn_reflns_limit_h_max 12
_diffrn_reflns_limit_h_min -13
_diffrn_reflns_limit_k_max 19
_diffrn_reflns_limit_k_min -18
_diffrn_reflns_limit_l_max 20
_diffrn_reflns_limit_l_min -16
_diffrn_reflns_number 14236
_diffrn_reflns_point_group_measured_fraction_full 0.999
_diffrn_reflns_point_group_measured_fraction_max 0.995
_diffrn_reflns_theta_full 26.000
_diffrn_reflns_theta_max 28.325
_diffrn_reflns_theta_min 1.982
_diffrn_source 'rotating-anode (Nonius FR-591)'
_exptl_absorpt_coefficient_mu 0.163
_exptl_absorpt_correction_T_max 0.7457
_exptl_absorpt_correction_T_min 0.5618
_exptl_absorpt_correction_type multi-scan
_exptl_absorpt_process_details 'SadAbs 2014/4 (Bruker AXS)'
_exptl_crystal_colour colourless
_exptl_crystal_density_diffrn 1.288
_exptl_crystal_description plate
_exptl_crystal_F_000 896
_exptl_crystal_size_max 0.509
_exptl_crystal_size_mid 0.332
_exptl_crystal_size_min 0.124
_refine_diff_density_max 0.628
_refine_diff_density_min -0.348
_refine_diff_density_rms 0.064
_refine_ls_extinction_method none
_refine_ls_goodness_of_fit_ref 1.059
_refine_ls_hydrogen_treatment constr
_refine_ls_matrix_type full
_refine_ls_number_parameters 299
_refine_ls_number_reflns 5394
_refine_ls_number_restraints 135
_refine_ls_restrained_S_all 1.066
_refine_ls_R_factor_all 0.0758
_refine_ls_R_factor_gt 0.0545
_refine_ls_shift/su_max 0.001
_refine_ls_shift/su_mean 0.000
_refine_ls_structure_factor_coef Fsqd
_refine_ls_weighting_details 'w=1/[\s^2^(Fo^2^)+(0.0622P)^2^+1.4263P] where P=(Fo^2^+2Fc^2^)/3'
_refine_ls_weighting_scheme calc
_refine_ls_wR_factor_gt 0.1343
_refine_ls_wR_factor_ref 0.1455
_reflns_Friedel_coverage 0.000
_reflns_number_gt 4112
_reflns_number_total 5394
_reflns_threshold_expression 'I > 2\s(I)'
_cod_data_source_file c6cc01493c2.cif
_cod_data_source_block 2b
_cod_depositor_comments 'Adding full bibliography for 7118845--7118848.cif.'
_cod_database_code 7118847
_shelx_shelxl_version_number 2014/7
_shelx_space_group_comment
;
The symmetry employed for this shelxl refinement is uniquely defined
by the following loop, which should always be used as a source of
symmetry information in preference to the above space-group names.
They are only intended as comments.
;
_shelx_estimated_absorpt_t_min 0.922
_shelx_estimated_absorpt_t_max 0.980

loop_
_space_group_symop_operation_xyz
'x, y, z'
'-x, y+1/2, -z+1/2'
'-x, -y, -z'
'x, -y-1/2, z-1/2'

loop_
_atom_site_label
_atom_site_type_symbol
_atom_site_fract_x
_atom_site_fract_y
_atom_site_fract_z
_atom_site_U_iso_or_equiv
_atom_site_adp_type
_atom_site_occupancy
_atom_site_site_symmetry_order
_atom_site_calc_flag
_atom_site_refinement_flags_posn
_atom_site_refinement_flags_adp
_atom_site_refinement_flags_occupancy
_atom_site_disorder_assembly
_atom_site_disorder_group
B2 B 0.7495(2) 0.36527(14) 0.23681(17) 0.0193(5) Uani 1 1 d . . . . .
B1_1 B 0.8726(3) 0.4191(2) 0.1984(3) 0.0264(8) Uani 0.731(4) 1 d D U P A 1
F1_1 F 1.00311(18) 0.39860(13) 0.22934(17) 0.0426(7) Uani 0.731(4) 1 d D U P A 1
F2_1 F 0.8579(3) 0.49699(19) 0.1488(2) 0.0340(8) Uani 0.731(4) 1 d D U P A 1
B1_11 B 0.8636(9) 0.4115(5) 0.1809(8) 0.0292(18) Uani 0.269(4) 1 d D U P A 2
F1_11 F 0.9450(5) 0.3630(3) 0.1422(4) 0.0432(16) Uani 0.269(4) 1 d D U P A 2
F2_11 F 0.8892(10) 0.5024(4) 0.1768(7) 0.0348(17) Uani 0.269(4) 1 d D U P A 2
P1_2 P 0.80764(5) 0.23511(3) 0.24526(4) 0.01947(14) Uani 1 1 d . . . . .
O2_2 O 0.74463(15) 0.17091(9) 0.30772(12) 0.0266(4) Uani 1 1 d . . . . .
O3_2 O 0.96324(14) 0.21620(10) 0.27587(11) 0.0254(3) Uani 1 1 d . . . . .
O4_2 O 0.76974(14) 0.18914(10) 0.14727(11) 0.0244(3) Uani 1 1 d . . . . .
C5_2 C 0.7907(3) 0.07570(14) 0.3271(2) 0.0379(6) Uani 1 1 d . . . . .
H5A_2 H 0.7286 0.0425 0.3531 0.057 Uiso 1 1 calc R U . . .
H5B_2 H 0.8778 0.0759 0.3694 0.057 Uiso 1 1 calc R U . . .
H5C_2 H 0.7962 0.0458 0.2717 0.057 Uiso 1 1 calc R U . . .
C6_2 C 1.0468(2) 0.17937(18) 0.22131(18) 0.0333(5) Uani 1 1 d . . . . .
H6A_2 H 1.1385 0.1778 0.2567 0.050 Uiso 1 1 calc R U . . .
H6B_2 H 1.0397 0.2183 0.1690 0.050 Uiso 1 1 calc R U . . .
H6C_2 H 1.0180 0.1175 0.2019 0.050 Uiso 1 1 calc R U . . .
C7_2 C 0.6408(2) 0.14588(15) 0.10677(19) 0.0321(5) Uani 1 1 d . . . . .
H7A_2 H 0.6539 0.0812 0.0959 0.048 Uiso 1 1 calc R U . . .
H7B_2 H 0.5995 0.1761 0.0502 0.048 Uiso 1 1 calc R U . . .
H7C_2 H 0.5837 0.1518 0.1475 0.048 Uiso 1 1 calc R U . . .
C1_3 C 0.59266(19) 0.35513(12) 0.17679(14) 0.0186(4) Uani 1 1 d . . . . .
C2_3 C 0.5515(2) 0.36462(13) 0.08144(15) 0.0227(4) Uani 1 1 d . . . . .
C3_3 C 0.4157(2) 0.36452(13) 0.03548(16) 0.0261(5) Uani 1 1 d . . . . .
H3_3 H 0.3916 0.3712 -0.0275 0.031 Uiso 1 1 calc R U . . .
C4_3 C 0.3147(2) 0.35477(13) 0.08093(17) 0.0250(5) Uani 1 1 d . . . . .
C5_3 C 0.3548(2) 0.34074(12) 0.17363(16) 0.0227(4) Uani 1 1 d . . . . .
H5_3 H 0.2893 0.3316 0.2050 0.027 Uiso 1 1 calc R U . . .
C6_3 C 0.4895(2) 0.33967(12) 0.22248(15) 0.0194(4) Uani 1 1 d . . . . .
C7_3 C 0.6495(2) 0.37618(16) 0.02263(17) 0.0308(5) Uani 1 1 d . . . . .
H7A_3 H 0.6043 0.3634 -0.0397 0.046 Uiso 1 1 calc R U . . .
H7B_3 H 0.7230 0.3336 0.0426 0.046 Uiso 1 1 calc R U . . .
H7C_3 H 0.6830 0.4388 0.0278 0.046 Uiso 1 1 calc R U . . .
C8_3 C 0.1683(2) 0.35836(16) 0.0301(2) 0.0377(6) Uani 1 1 d . . . . .
H8A_3 H 0.1298 0.4157 0.0437 0.057 Uiso 1 1 calc R U . . .
H8B_3 H 0.1217 0.3070 0.0485 0.057 Uiso 1 1 calc R U . . .
H8C_3 H 0.1602 0.3546 -0.0341 0.057 Uiso 1 1 calc R U . . .
C9_3 C 0.5172(2) 0.32476(13) 0.32378(15) 0.0216(4) Uani 1 1 d . . . . .
H9A_3 H 0.4419 0.2940 0.3373 0.032 Uiso 1 1 calc R U . . .
H9B_3 H 0.5312 0.3838 0.3543 0.032 Uiso 1 1 calc R U . . .
H9C_3 H 0.5961 0.2870 0.3442 0.032 Uiso 1 1 calc R U . . .
C1_4 C 0.76475(18) 0.43297(12) 0.32712(15) 0.0183(4) Uani 1 1 d . . . . .
C2_4 C 0.69723(19) 0.52094(13) 0.31320(15) 0.0210(4) Uani 1 1 d . . . . .
C3_4 C 0.6978(2) 0.57902(13) 0.38716(16) 0.0236(5) Uani 1 1 d . . . . .
H3_4 H 0.6534 0.6359 0.3760 0.028 Uiso 1 1 calc R U . . .
C4_4 C 0.7611(2) 0.55585(13) 0.47598(17) 0.0253(5) Uani 1 1 d . . . . .
C5_4 C 0.8329(2) 0.47304(14) 0.48903(16) 0.0243(4) Uani 1 1 d . . . . .
H5_4 H 0.8804 0.4569 0.5477 0.029 Uiso 1 1 calc R U . . .
C6_4 C 0.8364(2) 0.41291(13) 0.41743(16) 0.0221(4) Uani 1 1 d . . . . .
C7_4 C 0.6168(2) 0.55603(14) 0.22164(17) 0.0282(5) Uani 1 1 d . . . . .
H7A_4 H 0.6098 0.6226 0.2234 0.042 Uiso 1 1 calc R U . . .
H7B_4 H 0.5285 0.5292 0.2077 0.042 Uiso 1 1 calc R U . . .
H7C_4 H 0.6609 0.5386 0.1757 0.042 Uiso 1 1 calc R U . . .
C8_4 C 0.7481(3) 0.61493(16) 0.55510(19) 0.0360(6) Uani 1 1 d . . . . .
H8A_4 H 0.8270 0.6077 0.6045 0.054 Uiso 1 1 calc R U . . .
H8B_4 H 0.6706 0.5957 0.5744 0.054 Uiso 1 1 calc R U . . .
H8C_4 H 0.7386 0.6790 0.5368 0.054 Uiso 1 1 calc R U . . .
C9_4 C 0.9165(2) 0.32533(15) 0.44438(17) 0.0292(5) Uani 1 1 d . . . . .
H9A_4 H 0.9766 0.3332 0.5036 0.044 Uiso 1 1 calc R U . . .
H9B_4 H 0.9675 0.3124 0.4010 0.044 Uiso 1 1 calc R U . . .
H9C_4 H 0.8567 0.2744 0.4457 0.044 Uiso 1 1 calc R U . . .

loop_
_atom_site_aniso_label
_atom_site_aniso_U_11
_atom_site_aniso_U_22
_atom_site_aniso_U_33
_atom_site_aniso_U_23
_atom_site_aniso_U_13
_atom_site_aniso_U_12
B2 0.0229(11) 0.0134(9) 0.0254(13) 0.0044(8) 0.0135(10) 0.0028(7)
B1_1 0.0299(15) 0.0218(14) 0.033(2) 0.0044(13) 0.0177(14) 0.0013(12)
F1_1 0.0264(10) 0.0344(10) 0.0711(17) 0.0179(10) 0.0198(10) -0.0003(7)
F2_1 0.0350(16) 0.0287(11) 0.0394(19) 0.0135(10) 0.0115(13) -0.0075(9)
B1_11 0.030(3) 0.027(3) 0.036(3) 0.008(2) 0.018(2) 0.000(2)
F1_11 0.044(3) 0.040(3) 0.062(3) 0.021(2) 0.041(2) 0.014(2)
F2_11 0.038(4) 0.030(3) 0.044(4) 0.005(2) 0.023(3) -0.008(2)
P1_2 0.0217(3) 0.0147(2) 0.0265(3) 0.00213(19) 0.0143(2) 0.00284(17)
O2_2 0.0323(8) 0.0139(6) 0.0416(10) 0.0069(6) 0.0241(8) 0.0057(5)
O3_2 0.0229(7) 0.0285(7) 0.0285(9) -0.0005(6) 0.0133(7) 0.0053(6)
O4_2 0.0225(7) 0.0230(7) 0.0305(9) -0.0044(6) 0.0117(7) 0.0017(5)
C5_2 0.0480(14) 0.0136(9) 0.0619(19) 0.0132(10) 0.0321(14) 0.0096(9)
C6_2 0.0243(11) 0.0458(13) 0.0335(15) -0.0038(11) 0.0143(10) 0.0088(9)
C7_2 0.0242(11) 0.0257(10) 0.0461(16) -0.0112(10) 0.0085(11) 0.0010(8)
C1_3 0.0243(10) 0.0107(8) 0.0227(12) 0.0008(7) 0.0096(9) 0.0010(6)
C2_3 0.0332(11) 0.0132(8) 0.0239(12) 0.0006(7) 0.0113(9) -0.0003(7)
C3_3 0.0389(12) 0.0150(9) 0.0230(12) 0.0009(8) 0.0053(10) -0.0016(8)
C4_3 0.0271(10) 0.0110(8) 0.0340(14) -0.0010(8) 0.0022(10) -0.0031(7)
C5_3 0.0254(10) 0.0109(8) 0.0341(13) -0.0014(8) 0.0119(9) -0.0010(7)
C6_3 0.0255(10) 0.0091(8) 0.0258(12) -0.0010(7) 0.0107(9) 0.0014(7)
C7_3 0.0422(13) 0.0320(11) 0.0216(13) 0.0027(9) 0.0141(11) -0.0021(9)
C8_3 0.0312(12) 0.0288(11) 0.0464(17) -0.0010(11) -0.0026(12) -0.0076(9)
C9_3 0.0232(10) 0.0184(9) 0.0278(12) 0.0011(8) 0.0148(9) 0.0004(7)
C1_4 0.0182(9) 0.0146(8) 0.0251(12) 0.0020(7) 0.0110(8) -0.0009(6)
C2_4 0.0199(9) 0.0147(8) 0.0306(13) 0.0032(8) 0.0101(9) -0.0012(7)
C3_4 0.0245(10) 0.0131(8) 0.0384(14) 0.0006(8) 0.0173(10) 0.0001(7)
C4_4 0.0285(11) 0.0176(9) 0.0359(14) -0.0030(8) 0.0197(10) -0.0027(7)
C5_4 0.0289(10) 0.0221(9) 0.0253(12) 0.0029(8) 0.0132(9) 0.0009(8)
C6_4 0.0233(10) 0.0186(9) 0.0281(12) 0.0030(8) 0.0134(9) 0.0025(7)
C7_4 0.0282(11) 0.0147(9) 0.0395(15) 0.0049(9) 0.0048(10) 0.0026(7)
C8_4 0.0497(14) 0.0251(11) 0.0426(16) -0.0052(10) 0.0289(13) -0.0003(10)
C9_4 0.0393(12) 0.0238(10) 0.0243(13) 0.0045(9) 0.0079(10) 0.0108(9)

loop_
_atom_type_symbol
_atom_type_description
_atom_type_scat_dispersion_real
_atom_type_scat_dispersion_imag
_atom_type_scat_source
C C 0.0033 0.0016 'International Tables Vol C Tables 4.2.6.8 and 6.1.1.4'
H H 0.0000 0.0000 'International Tables Vol C Tables 4.2.6.8 and 6.1.1.4'
B B 0.0013 0.0007 'International Tables Vol C Tables 4.2.6.8 and 6.1.1.4'
O O 0.0106 0.0060 'International Tables Vol C Tables 4.2.6.8 and 6.1.1.4'
F F 0.0171 0.0103 'International Tables Vol C Tables 4.2.6.8 and 6.1.1.4'
P P 0.1023 0.0942 'International Tables Vol C Tables 4.2.6.8 and 6.1.1.4'

loop_
_exptl_crystal_face_index_h
_exptl_crystal_face_index_k
_exptl_crystal_face_index_l
_exptl_crystal_face_perp_dist
1.00 0.00 0.00 0.0620
-1.00 0.00 0.00 0.0320
-2.00 -2.00 -1.00 0.1300
2.00 2.00 1.00 0.1060
0.00 -2.00 -1.00 0.2100
0.00 -1.00 -2.00 0.2180
0.00 1.00 2.00 0.2270
0.00 0.00 -1.00 0.2130
0.00 0.00 1.00 0.2380
0.00 -1.00 1.00 0.2390
0.00 1.00 0.00 0.0900
0.00 -1.00 0.00 0.1660

loop_
_geom_angle_atom_site_label_1
_geom_angle_atom_site_label_2
_geom_angle_atom_site_label_3
_geom_angle
C1_3 B2 C1_4 112.49(15)
C1_3 B2 B1_1 123.97(19)
C1_4 B2 B1_1 95.5(2)
C1_3 B2 B1_11 116.8(4)
C1_4 B2 B1_11 104.3(3)
C1_3 B2 P1_2 101.06(12)
C1_4 B2 P1_2 122.97(15)
B1_1 B2 P1_2 102.33(15)
B1_11 B2 P1_2 99.4(2)
F2_1 B1_1 F1_1 110.0(2)
F2_1 B1_1 B2 125.8(2)
F1_1 B1_1 B2 123.1(2)
F2_11 B1_11 F1_11 109.7(3)
F2_11 B1_11 B2 124.0(5)
F1_11 B1_11 B2 126.2(5)
O3_2 P1_2 O2_2 105.41(9)
O3_2 P1_2 O4_2 101.12(8)
O2_2 P1_2 O4_2 106.37(9)
O3_2 P1_2 B2 117.09(9)
O2_2 P1_2 B2 115.60(9)
O4_2 P1_2 B2 109.83(10)
C5_2 O2_2 P1_2 120.61(13)
C6_2 O3_2 P1_2 127.36(15)
C7_2 O4_2 P1_2 123.72(14)
O2_2 C5_2 H5A_2 109.5
O2_2 C5_2 H5B_2 109.5
H5A_2 C5_2 H5B_2 109.5
O2_2 C5_2 H5C_2 109.5
H5A_2 C5_2 H5C_2 109.5
H5B_2 C5_2 H5C_2 109.5
O3_2 C6_2 H6A_2 109.5
O3_2 C6_2 H6B_2 109.5
H6A_2 C6_2 H6B_2 109.5
O3_2 C6_2 H6C_2 109.5
H6A_2 C6_2 H6C_2 109.5
H6B_2 C6_2 H6C_2 109.5
O4_2 C7_2 H7A_2 109.5
O4_2 C7_2 H7B_2 109.5
H7A_2 C7_2 H7B_2 109.5
O4_2 C7_2 H7C_2 109.5
H7A_2 C7_2 H7C_2 109.5
H7B_2 C7_2 H7C_2 109.5
C2_3 C1_3 C6_3 116.79(19)
C2_3 C1_3 B2 123.75(17)
C6_3 C1_3 B2 119.40(19)
C3_3 C2_3 C1_3 120.93(19)
C3_3 C2_3 C7_3 115.9(2)
C1_3 C2_3 C7_3 123.1(2)
C2_3 C3_3 C4_3 122.1(2)
C2_3 C3_3 H3_3 119.0
C4_3 C3_3 H3_3 119.0
C5_3 C4_3 C3_3 117.1(2)
C5_3 C4_3 C8_3 121.8(2)
C3_3 C4_3 C8_3 121.1(2)
C4_3 C5_3 C6_3 122.81(19)
C4_3 C5_3 H5_3 118.6
C6_3 C5_3 H5_3 118.6
C5_3 C6_3 C1_3 120.1(2)
C5_3 C6_3 C9_3 116.54(17)
C1_3 C6_3 C9_3 123.34(18)
C2_3 C7_3 H7A_3 109.5
C2_3 C7_3 H7B_3 109.5
H7A_3 C7_3 H7B_3 109.5
C2_3 C7_3 H7C_3 109.5
H7A_3 C7_3 H7C_3 109.5
H7B_3 C7_3 H7C_3 109.5
C4_3 C8_3 H8A_3 109.5
C4_3 C8_3 H8B_3 109.5
H8A_3 C8_3 H8B_3 109.5
C4_3 C8_3 H8C_3 109.5
H8A_3 C8_3 H8C_3 109.5
H8B_3 C8_3 H8C_3 109.5
C6_3 C9_3 H9A_3 109.5
C6_3 C9_3 H9B_3 109.5
H9A_3 C9_3 H9B_3 109.5
C6_3 C9_3 H9C_3 109.5
H9A_3 C9_3 H9C_3 109.5
H9B_3 C9_3 H9C_3 109.5
C6_4 C1_4 C2_4 115.90(18)
C6_4 C1_4 B2 126.92(17)
C2_4 C1_4 B2 117.17(18)
C3_4 C2_4 C1_4 120.4(2)
C3_4 C2_4 C7_4 115.40(18)
C1_4 C2_4 C7_4 124.13(19)
C4_4 C3_4 C2_4 123.04(18)
C4_4 C3_4 H3_4 118.5
C2_4 C3_4 H3_4 118.5
C3_4 C4_4 C5_4 116.6(2)
C3_4 C4_4 C8_4 121.9(2)
C5_4 C4_4 C8_4 121.5(2)
C4_4 C5_4 C6_4 122.6(2)
C4_4 C5_4 H5_4 118.7
C6_4 C5_4 H5_4 118.7
C5_4 C6_4 C1_4 121.30(18)
C5_4 C6_4 C9_4 115.3(2)
C1_4 C6_4 C9_4 123.34(19)
C2_4 C7_4 H7A_4 109.5
C2_4 C7_4 H7B_4 109.5
H7A_4 C7_4 H7B_4 109.5
C2_4 C7_4 H7C_4 109.5
H7A_4 C7_4 H7C_4 109.5
H7B_4 C7_4 H7C_4 109.5
C4_4 C8_4 H8A_4 109.5
C4_4 C8_4 H8B_4 109.5
H8A_4 C8_4 H8B_4 109.5
C4_4 C8_4 H8C_4 109.5
H8A_4 C8_4 H8C_4 109.5
H8B_4 C8_4 H8C_4 109.5
C6_4 C9_4 H9A_4 109.5
C6_4 C9_4 H9B_4 109.5
H9A_4 C9_4 H9B_4 109.5
C6_4 C9_4 H9C_4 109.5
H9A_4 C9_4 H9C_4 109.5
H9B_4 C9_4 H9C_4 109.5

loop_
_geom_bond_atom_site_label_1
_geom_bond_atom_site_label_2
_geom_bond_distance
B2 C1_3 1.646(3)
B2 C1_4 1.657(3)
B2 B1_1 1.711(4)
B2 B1_11 1.749(7)
B2 P1_2 1.959(2)
B1_1 F2_1 1.336(2)
B1_1 F1_1 1.338(2)
B1_11 F2_11 1.337(3)
B1_11 F1_11 1.338(2)
P1_2 O3_2 1.5737(18)
P1_2 O2_2 1.5782(15)
P1_2 O4_2 1.5844(18)
O2_2 C5_2 1.454(2)
O3_2 C6_2 1.441(2)
O4_2 C7_2 1.453(3)
C5_2 H5A_2 0.9600
C5_2 H5B_2 0.9600
C5_2 H5C_2 0.9600
C6_2 H6A_2 0.9600
C6_2 H6B_2 0.9600
C6_2 H6C_2 0.9600
C7_2 H7A_2 0.9600
C7_2 H7B_2 0.9600
C7_2 H7C_2 0.9600
C1_3 C2_3 1.409(3)
C1_3 C6_3 1.428(3)
C2_3 C3_3 1.395(3)
C2_3 C7_3 1.519(3)
C3_3 C4_3 1.395(3)
C3_3 H3_3 0.9300
C4_3 C5_3 1.378(3)
C4_3 C8_3 1.509(3)
C5_3 C6_3 1.396(3)
C5_3 H5_3 0.9300
C6_3 C9_3 1.508(3)
C7_3 H7A_3 0.9600
C7_3 H7B_3 0.9600
C7_3 H7C_3 0.9600
C8_3 H8A_3 0.9600
C8_3 H8B_3 0.9600
C8_3 H8C_3 0.9600
C9_3 H9A_3 0.9600
C9_3 H9B_3 0.9600
C9_3 H9C_3 0.9600
C1_4 C6_4 1.412(3)
C1_4 C2_4 1.433(3)
C2_4 C3_4 1.399(3)
C2_4 C7_4 1.513(3)
C3_4 C4_4 1.382(3)
C3_4 H3_4 0.9300
C4_4 C5_4 1.388(3)
C4_4 C8_4 1.506(3)
C5_4 C6_4 1.398(3)
C5_4 H5_4 0.9300
C6_4 C9_4 1.503(3)
C7_4 H7A_4 0.9600
C7_4 H7B_4 0.9600
C7_4 H7C_4 0.9600
C8_4 H8A_4 0.9600
C8_4 H8B_4 0.9600
C8_4 H8C_4 0.9600
C9_4 H9A_4 0.9600
C9_4 H9B_4 0.9600
C9_4 H9C_4 0.9600
